data_1576498
loop_
_publ_author_name
'Yuwen, Liyan'
'Tang, Jiazhong'
'Qi, Yayu'
'Zou, Tianyi'
'Zhang, Shaotong'
'Zhang, Ya-Qian'
'Zhang, Qing-Wei'

_publ_section_title
;
 Diastereoselective synthesis of cyclopropyl sulfoxides <i>via</i>
 hydrosulfenation.
;
_journal_issue 6
_journal_name_full 'Chemical science'
_journal_page_first 3171
_journal_page_last 3177
_journal_paper_doi 10.1039/d5sc08731g
_journal_volume 17
_journal_year 2026
_chemical_absolute_configuration rmad
_chemical_formula_moiety '2(C18 H20 O2 S)'
_chemical_formula_sum 'C36 H40 O4 S2'
_chemical_formula_weight 600.80
_space_group_crystal_system monoclinic
_space_group_IT_number 4
_space_group_name_Hall 'P 2yb'
_space_group_name_H-M_alt 'P 1 21 1'
_atom_sites_solution_hydrogens geom
_atom_sites_solution_primary dual
_audit_creation_date 2024-07-15
_audit_creation_method
;
Olex2 1.5
(compiled 2024.02.16 svn.r378c4104 for OlexSys, GUI svn.r6928)
;
_audit_update_record
;
2025-05-13 deposited with the CCDC.	2025-12-12 downloaded from the CCDC.
;
_cell_angle_alpha 90
_cell_angle_beta 98.632(2)
_cell_angle_gamma 90
_cell_formula_units_Z 1
_cell_length_a 5.9180(3)
_cell_length_b 8.0256(4)
_cell_length_c 16.8884(9)
_cell_measurement_reflns_used 3947
_cell_measurement_temperature 170.00
_cell_measurement_theta_max 54.881
_cell_measurement_theta_min 4.609
_cell_volume 793.04(7)
_computing_cell_refinement 'SAINT V8.40B (?, 2016)'
_computing_data_reduction 'SAINT V8.40B (?, 2016)'
_computing_molecular_graphics 'Olex2 1.5 (Dolomanov et al., 2009)'
_computing_publication_material 'Olex2 1.5 (Dolomanov et al., 2009)'
_computing_structure_refinement 'SHELXL 2018/3 (Sheldrick, 2015)'
_computing_structure_solution 'SHELXT  (Sheldrick, 2015)'
_diffrn_ambient_temperature 170.00
_diffrn_measured_fraction_theta_full 0.997
_diffrn_measured_fraction_theta_max 0.998
_diffrn_measurement_device_type 'Bruker D8 Venture'
_diffrn_measurement_method '\f and \w scans'
_diffrn_radiation_type GaK\a
_diffrn_radiation_wavelength 1.34139
_diffrn_reflns_av_R_equivalents 0.0650
_diffrn_reflns_av_unetI/netI 0.0838
_diffrn_reflns_Laue_measured_fraction_full 0.997
_diffrn_reflns_Laue_measured_fraction_max 0.998
_diffrn_reflns_limit_h_max 7
_diffrn_reflns_limit_h_min -7
_diffrn_reflns_limit_k_max 9
_diffrn_reflns_limit_k_min -9
_diffrn_reflns_limit_l_max 20
_diffrn_reflns_limit_l_min -18
_diffrn_reflns_number 7231
_diffrn_reflns_point_group_measured_fraction_full 0.971
_diffrn_reflns_point_group_measured_fraction_max 0.965
_diffrn_reflns_theta_full 53.594
_diffrn_reflns_theta_max 54.856
_diffrn_reflns_theta_min 4.608
_diffrn_source_current 2.86
_diffrn_source_power 0.1995708
_diffrn_source_voltage 69.78
_diffrn_standards_number 0
_exptl_absorpt_coefficient_mu 1.191
_exptl_absorpt_correction_T_max 0.7508
_exptl_absorpt_correction_T_min 0.2690
_exptl_absorpt_correction_type multi-scan
_exptl_absorpt_process_details
;
SADABS-2016/2 (Bruker,2016/2) was used for absorption correction.
wR2(int) was 0.1682 before and 0.1027 after correction.
The Ratio of minimum to maximum transmission is 0.3583.
The \l/2 correction factor is Not present.
;
_exptl_crystal_colour colourless
_exptl_crystal_colour_primary colourless
_exptl_crystal_density_diffrn 1.258
_exptl_crystal_description block
_exptl_crystal_F_000 320
_exptl_crystal_size_max 0.17
_exptl_crystal_size_mid 0.17
_exptl_crystal_size_min 0.05
_refine_diff_density_max 0.296
_refine_diff_density_min -0.491
_refine_diff_density_rms 0.058
_refine_ls_abs_structure_details
;
 Flack x determined using 988 quotients [(I+)-(I-)]/[(I+)+(I-)]
 (Parsons, Flack and Wagner, Acta Cryst. B69 (2013) 249-259).
;
_refine_ls_abs_structure_Flack 0.00(2)
_refine_ls_extinction_method none
_refine_ls_goodness_of_fit_ref 1.052
_refine_ls_hydrogen_treatment constr
_refine_ls_matrix_type full
_refine_ls_number_parameters 192
_refine_ls_number_reflns 2898
_refine_ls_number_restraints 1
_refine_ls_restrained_S_all 1.052
_refine_ls_R_factor_all 0.0500
_refine_ls_R_factor_gt 0.0430
_refine_ls_shift/su_max 0.000
_refine_ls_shift/su_mean 0.000
_refine_ls_structure_factor_coef Fsqd
_refine_ls_weighting_details 'w=1/[\s^2^(Fo^2^)+(0.0441P)^2^] where P=(Fo^2^+2Fc^2^)/3'
_refine_ls_weighting_scheme calc
_refine_ls_wR_factor_gt 0.1003
_refine_ls_wR_factor_ref 0.1087
_reflns_Friedel_coverage 0.797
_reflns_Friedel_fraction_full 0.939
_reflns_Friedel_fraction_max 0.926
_reflns_number_gt 2598
_reflns_number_total 2898
_reflns_threshold_expression 'I > 2\s(I)'
_cod_data_source_file d5sc08731g2.cif
_cod_data_source_block 240715gl_1
_cod_database_code 1576498
_shelx_shelxl_version_number 2018/3
_shelx_space_group_comment
;
The symmetry employed for this shelxl refinement is uniquely defined
by the following loop, which should always be used as a source of
symmetry information in preference to the above space-group names.
They are only intended as comments.
;
_shelx_estimated_absorpt_t_max 0.943
_shelx_estimated_absorpt_t_min 0.823
_olex2_refinement_description
;
1. Fixed Uiso
 At 1.2 times of:
  All C(H) groups, All C(H,H) groups
 At 1.5 times of:
  All C(H,H,H) groups
2.a Ternary CH refined with riding coordinates:
 C1(H1)
2.b Secondary CH2 refined with riding coordinates:
 C3(H3A,H3B), C5(H5A,H5B)
2.c Aromatic/amide H refined with riding coordinates:
 C7(H7), C8(H8), C9(H9), C10(H10), C11(H11), C13(H13), C14(H14), C16(H16),
 C17(H17)
2.d Idealised Me refined as rotating group:
 C4(H4A,H4B,H4C), C18(H18A,H18B,H18C)
;
_olex2_submission_special_instructions 'No special instructions were received'

loop_
_space_group_symop_operation_xyz
'x, y, z'
'-x, y+1/2, -z'

loop_
_atom_site_label
_atom_site_type_symbol
_atom_site_fract_x
_atom_site_fract_y
_atom_site_fract_z
_atom_site_U_iso_or_equiv
_atom_site_adp_type
_atom_site_occupancy
_atom_site_site_symmetry_order
_atom_site_calc_flag
_atom_site_refinement_flags_posn
_atom_site_refinement_flags_adp
_atom_site_refinement_flags_occupancy
_atom_site_disorder_assembly
_atom_site_disorder_group
S1 S 0.89627(13) 0.57309(11) 0.80855(5) 0.0297(2) Uani 1 1 d . . . . .
O1 O 1.1307(4) 0.5088(3) 0.80066(15) 0.0381(7) Uani 1 1 d . . . . .
O2 O 0.0826(4) 0.8532(4) 0.40377(14) 0.0400(7) Uani 1 1 d . . . . .
C1 C 0.8036(6) 0.6845(4) 0.7190(2) 0.0270(7) Uani 1 1 d . . . . .
H1 H 0.815401 0.622796 0.668385 0.032 Uiso 1 1 calc R U . . .
C2 C 0.6179(6) 0.8188(4) 0.7125(2) 0.0278(8) Uani 1 1 d . . . . .
C3 C 0.8663(6) 0.8672(5) 0.7187(2) 0.0295(8) Uani 1 1 d . . . . .
H3A H 0.940458 0.916969 0.769642 0.035 Uiso 1 1 calc R U . . .
H3B H 0.919577 0.912005 0.670074 0.035 Uiso 1 1 calc R U . . .
C4 C 0.4962(6) 0.8544(5) 0.7837(2) 0.0348(8) Uani 1 1 d . . . . .
H4A H 0.606430 0.849503 0.833180 0.052 Uiso 1 1 calc R U . . .
H4B H 0.376355 0.770997 0.785951 0.052 Uiso 1 1 calc R U . . .
H4C H 0.427399 0.965636 0.778085 0.052 Uiso 1 1 calc R U . . .
C5 C 0.7033(6) 0.3969(4) 0.7886(2) 0.0302(8) Uani 1 1 d . . . . .
H5A H 0.543020 0.436349 0.780999 0.036 Uiso 1 1 calc R U . . .
H5B H 0.730623 0.339961 0.738897 0.036 Uiso 1 1 calc R U . . .
C6 C 0.7427(6) 0.2769(4) 0.8580(2) 0.0295(8) Uani 1 1 d . . . . .
C7 C 0.9389(6) 0.1778(5) 0.8709(2) 0.0358(9) Uani 1 1 d . . . . .
H7 H 1.049034 0.185215 0.835477 0.043 Uiso 1 1 calc R U . . .
C8 C 0.9733(7) 0.0683(7) 0.9352(2) 0.0520(11) Uani 1 1 d . . . . .
H8 H 1.105862 0.000026 0.943393 0.062 Uiso 1 1 calc R U . . .
C9 C 0.8167(8) 0.0588(7) 0.9869(2) 0.0576(13) Uani 1 1 d . . . . .
H9 H 0.841477 -0.016351 1.030847 0.069 Uiso 1 1 calc R U . . .
C10 C 0.6237(8) 0.1567(7) 0.9760(3) 0.0547(12) Uani 1 1 d . . . . .
H10 H 0.516599 0.150100 1.012563 0.066 Uiso 1 1 calc R U . . .
C11 C 0.5861(7) 0.2656(5) 0.9111(2) 0.0402(9) Uani 1 1 d . . . . .
H11 H 0.452146 0.332494 0.903121 0.048 Uiso 1 1 calc R U . . .
C12 C 0.4711(6) 0.8289(4) 0.6315(2) 0.0266(8) Uani 1 1 d . . . . .
C13 C 0.2806(6) 0.7267(4) 0.6129(2) 0.0278(7) Uani 1 1 d . . . . .
H13 H 0.242845 0.651231 0.652228 0.033 Uiso 1 1 calc R U . . .
C14 C 0.1442(6) 0.7319(4) 0.5386(2) 0.0285(8) Uani 1 1 d . . . . .
H14 H 0.013234 0.662382 0.527865 0.034 Uiso 1 1 calc R U . . .
C15 C 0.1999(6) 0.8391(5) 0.4802(2) 0.0314(8) Uani 1 1 d . . . . .
C16 C 0.3887(6) 0.9429(5) 0.4977(2) 0.0383(9) Uani 1 1 d . . . . .
H16 H 0.426613 1.017687 0.458146 0.046 Uiso 1 1 calc R U . . .
C17 C 0.5220(6) 0.9381(5) 0.5725(2) 0.0346(9) Uani 1 1 d . . . . .
H17 H 0.649957 1.010342 0.583706 0.042 Uiso 1 1 calc R U . . .
C18 C -0.1280(7) 0.7628(5) 0.3849(2) 0.0404(10) Uani 1 1 d . . . . .
H18A H -0.199171 0.789762 0.330216 0.061 Uiso 1 1 calc R U . . .
H18B H -0.231534 0.793895 0.422587 0.061 Uiso 1 1 calc R U . . .
H18C H -0.096926 0.642874 0.388998 0.061 Uiso 1 1 calc R U . . .

loop_
_atom_site_aniso_label
_atom_site_aniso_U_11
_atom_site_aniso_U_22
_atom_site_aniso_U_33
_atom_site_aniso_U_23
_atom_site_aniso_U_13
_atom_site_aniso_U_12
S1 0.0281(4) 0.0286(4) 0.0306(4) 0.0016(4) -0.0017(3) -0.0029(4)
O1 0.0227(13) 0.0409(15) 0.0489(15) 0.0097(12) -0.0004(11) 0.0002(11)
O2 0.0388(15) 0.0471(17) 0.0322(13) 0.0073(13) -0.0011(11) -0.0016(13)
C1 0.0255(18) 0.0273(19) 0.0274(17) 0.0005(14) 0.0013(13) 0.0008(14)
C2 0.0260(18) 0.0226(18) 0.0349(18) -0.0009(15) 0.0051(14) -0.0019(14)
C3 0.0236(18) 0.0278(18) 0.0371(18) 0.0018(16) 0.0046(14) -0.0043(15)
C4 0.031(2) 0.037(2) 0.0362(18) -0.0078(17) 0.0059(15) -0.0034(17)
C5 0.0265(18) 0.0282(19) 0.0343(18) -0.0007(15) -0.0006(14) -0.0058(15)
C6 0.033(2) 0.0248(18) 0.0292(17) -0.0019(15) 0.0004(15) -0.0065(15)
C7 0.033(2) 0.029(2) 0.043(2) -0.0013(16) -0.0016(16) -0.0041(16)
C8 0.045(2) 0.039(2) 0.063(3) 0.011(3) -0.019(2) -0.005(2)
C9 0.065(3) 0.059(3) 0.040(2) 0.016(2) -0.019(2) -0.025(3)
C10 0.063(3) 0.065(3) 0.037(2) 0.002(2) 0.009(2) -0.025(3)
C11 0.045(2) 0.039(2) 0.038(2) -0.0027(18) 0.0098(17) -0.0080(18)
C12 0.0216(17) 0.0254(18) 0.0337(18) 0.0028(15) 0.0066(14) 0.0034(14)
C13 0.0254(18) 0.0272(18) 0.0323(17) 0.0021(15) 0.0091(14) -0.0006(15)
C14 0.0253(18) 0.0257(19) 0.0356(18) 0.0000(15) 0.0078(14) -0.0018(15)
C15 0.0284(19) 0.034(2) 0.0317(18) 0.0019(16) 0.0045(14) 0.0064(16)
C16 0.033(2) 0.042(2) 0.041(2) 0.0169(18) 0.0086(17) 0.0003(17)
C17 0.0290(19) 0.030(2) 0.045(2) 0.0086(17) 0.0079(16) -0.0048(16)
C18 0.037(2) 0.041(2) 0.040(2) -0.0007(18) -0.0023(17) 0.0023(18)

loop_
_atom_type_symbol
_atom_type_description
_atom_type_scat_dispersion_real
_atom_type_scat_dispersion_imag
_atom_type_scat_source
C C 0.0137 0.0067 'International Tables Vol C Tables 4.2.6.8 and 6.1.1.4'
H H 0.0000 0.0000 'International Tables Vol C Tables 4.2.6.8 and 6.1.1.4'
O O 0.0389 0.0241 'International Tables Vol C Tables 4.2.6.8 and 6.1.1.4'
S S 0.2925 0.4295 'International Tables Vol C Tables 4.2.6.8 and 6.1.1.4'

loop_
_geom_angle_atom_site_label_1
_geom_angle_atom_site_label_2
_geom_angle_atom_site_label_3
_geom_angle
_geom_angle_site_symmetry_1
_geom_angle_site_symmetry_3
_geom_angle_publ_flag
O1 S1 C1 105.60(15) . . ?
O1 S1 C5 106.20(16) . . ?
C1 S1 C5 97.43(16) . . ?
C15 O2 C18 117.7(3) . . ?
S1 C1 H1 115.3 . . ?
C2 C1 S1 123.0(2) . . ?
C2 C1 H1 115.3 . . ?
C3 C1 S1 116.6(3) . . ?
C3 C1 H1 115.3 . . ?
C3 C1 C2 59.4(2) . . ?
C3 C2 C1 59.7(2) . . ?
C3 C2 C4 118.0(3) . . ?
C4 C2 C1 119.7(3) . . ?
C12 C2 C1 114.4(3) . . ?
C12 C2 C3 118.1(3) . . ?
C12 C2 C4 115.6(3) . . ?
C1 C3 H3A 117.7 . . ?
C1 C3 H3B 117.7 . . ?
C2 C3 C1 60.9(2) . . ?
C2 C3 H3A 117.7 . . ?
C2 C3 H3B 117.7 . . ?
H3A C3 H3B 114.8 . . ?
C2 C4 H4A 109.5 . . ?
C2 C4 H4B 109.5 . . ?
C2 C4 H4C 109.5 . . ?
H4A C4 H4B 109.5 . . ?
H4A C4 H4C 109.5 . . ?
H4B C4 H4C 109.5 . . ?
S1 C5 H5A 109.8 . . ?
S1 C5 H5B 109.8 . . ?
H5A C5 H5B 108.2 . . ?
C6 C5 S1 109.5(2) . . ?
C6 C5 H5A 109.8 . . ?
C6 C5 H5B 109.8 . . ?
C7 C6 C5 120.8(3) . . ?
C11 C6 C5 120.3(3) . . ?
C11 C6 C7 118.9(3) . . ?
C6 C7 H7 119.9 . . ?
C8 C7 C6 120.2(4) . . ?
C8 C7 H7 119.9 . . ?
C7 C8 H8 119.9 . . ?
C9 C8 C7 120.1(4) . . ?
C9 C8 H8 119.9 . . ?
C8 C9 H9 119.6 . . ?
C8 C9 C10 120.7(4) . . ?
C10 C9 H9 119.6 . . ?
C9 C10 H10 120.2 . . ?
C9 C10 C11 119.6(4) . . ?
C11 C10 H10 120.2 . . ?
C6 C11 C10 120.5(4) . . ?
C6 C11 H11 119.8 . . ?
C10 C11 H11 119.8 . . ?
C13 C12 C2 120.7(3) . . ?
C13 C12 C17 117.7(3) . . ?
C17 C12 C2 121.7(3) . . ?
C12 C13 H13 119.1 . . ?
C14 C13 C12 121.9(3) . . ?
C14 C13 H13 119.1 . . ?
C13 C14 H14 120.2 . . ?
C15 C14 C13 119.6(3) . . ?
C15 C14 H14 120.2 . . ?
O2 C15 C14 125.4(3) . . ?
O2 C15 C16 115.2(3) . . ?
C14 C15 C16 119.4(3) . . ?
C15 C16 H16 119.8 . . ?
C17 C16 C15 120.5(3) . . ?
C17 C16 H16 119.8 . . ?
C12 C17 H17 119.5 . . ?
C16 C17 C12 121.0(3) . . ?
C16 C17 H17 119.5 . . ?
O2 C18 H18A 109.5 . . ?
O2 C18 H18B 109.5 . . ?
O2 C18 H18C 109.5 . . ?
H18A C18 H18B 109.5 . . ?
H18A C18 H18C 109.5 . . ?
H18B C18 H18C 109.5 . . ?

loop_
_geom_bond_atom_site_label_1
_geom_bond_atom_site_label_2
_geom_bond_distance
_geom_bond_site_symmetry_2
_geom_bond_publ_flag
S1 O1 1.505(3) . ?
S1 C1 1.771(3) . ?
S1 C5 1.817(4) . ?
O2 C15 1.376(4) . ?
O2 C18 1.436(5) . ?
C1 H1 1.0000 . ?
C1 C2 1.532(5) . ?
C1 C3 1.513(5) . ?
C2 C3 1.509(5) . ?
C2 C4 1.520(5) . ?
C2 C12 1.509(4) . ?
C3 H3A 0.9900 . ?
C3 H3B 0.9900 . ?
C4 H4A 0.9800 . ?
C4 H4B 0.9800 . ?
C4 H4C 0.9800 . ?
C5 H5A 0.9900 . ?
C5 H5B 0.9900 . ?
C5 C6 1.507(5) . ?
C6 C7 1.398(5) . ?
C6 C11 1.386(5) . ?
C7 H7 0.9500 . ?
C7 C8 1.389(6) . ?
C8 H8 0.9500 . ?
C8 C9 1.367(6) . ?
C9 H9 0.9500 . ?
C9 C10 1.376(7) . ?
C10 H10 0.9500 . ?
C10 C11 1.394(6) . ?
C11 H11 0.9500 . ?
C12 C13 1.391(5) . ?
C12 C17 1.394(5) . ?
C13 H13 0.9500 . ?
C13 C14 1.387(5) . ?
C14 H14 0.9500 . ?
C14 C15 1.385(5) . ?
C15 C16 1.390(5) . ?
C16 H16 0.9500 . ?
C16 C17 1.385(5) . ?
C17 H17 0.9500 . ?
C18 H18A 0.9800 . ?
C18 H18B 0.9800 . ?
C18 H18C 0.9800 . ?

loop_
_geom_torsion_atom_site_label_1
_geom_torsion_atom_site_label_2
_geom_torsion_atom_site_label_3
_geom_torsion_atom_site_label_4
_geom_torsion
_geom_torsion_site_symmetry_1
_geom_torsion_site_symmetry_2
_geom_torsion_site_symmetry_3
_geom_torsion_site_symmetry_4
_geom_torsion_publ_flag
S1 C1 C2 C3 103.7(3) . . . . ?
S1 C1 C2 C4 -3.2(5) . . . . ?
S1 C1 C2 C12 -146.7(3) . . . . ?
S1 C1 C3 C2 -114.2(3) . . . . ?
S1 C5 C6 C7 -72.7(4) . . . . ?
S1 C5 C6 C11 106.1(3) . . . . ?
O1 S1 C1 C2 -158.1(3) . . . . ?
O1 S1 C1 C3 -88.8(3) . . . . ?
O1 S1 C5 C6 72.0(3) . . . . ?
O2 C15 C16 C17 -179.1(3) . . . . ?
C1 S1 C5 C6 -179.3(3) . . . . ?
C1 C2 C12 C13 85.6(4) . . . . ?
C1 C2 C12 C17 -93.5(4) . . . . ?
C2 C12 C13 C14 -179.2(3) . . . . ?
C2 C12 C17 C16 178.4(4) . . . . ?
C3 C1 C2 C4 -107.0(4) . . . . ?
C3 C1 C2 C12 109.5(3) . . . . ?
C3 C2 C12 C13 152.8(3) . . . . ?
C3 C2 C12 C17 -26.3(5) . . . . ?
C4 C2 C3 C1 109.8(4) . . . . ?
C4 C2 C12 C13 -59.4(4) . . . . ?
C4 C2 C12 C17 121.4(4) . . . . ?
C5 S1 C1 C2 92.7(3) . . . . ?
C5 S1 C1 C3 162.1(3) . . . . ?
C5 C6 C7 C8 179.7(4) . . . . ?
C5 C6 C11 C10 -179.0(4) . . . . ?
C6 C7 C8 C9 -0.9(7) . . . . ?
C7 C6 C11 C10 -0.2(6) . . . . ?
C7 C8 C9 C10 0.0(7) . . . . ?
C8 C9 C10 C11 0.7(7) . . . . ?
C9 C10 C11 C6 -0.6(6) . . . . ?
C11 C6 C7 C8 0.9(6) . . . . ?
C12 C2 C3 C1 -103.3(3) . . . . ?
C12 C13 C14 C15 1.3(5) . . . . ?
C13 C12 C17 C16 -0.8(5) . . . . ?
C13 C14 C15 O2 178.3(3) . . . . ?
C13 C14 C15 C16 -1.6(5) . . . . ?
C14 C15 C16 C17 0.8(6) . . . . ?
C15 C16 C17 C12 0.4(6) . . . . ?
C17 C12 C13 C14 -0.1(5) . . . . ?
C18 O2 C15 C14 6.8(5) . . . . ?
C18 O2 C15 C16 -173.3(3) . . . . ?
